data_1519819
loop_
_publ_author_name
'Tomkinson, N'
'Coles, Simon J.'
'Hursthouse, Michael B.'

_publ_section_title
;
 C18H22NO4P
;
_journal_name_full 'Crystal Structure Report Archive'
_journal_page_first 321
_journal_year 2007
_chemical_formula_sum 'C18 H22 N O4 P'
_chemical_formula_weight 347.34
_space_group_IT_number 2
_symmetry_cell_setting triclinic
_symmetry_space_group_name_Hall '-P 1'
_symmetry_space_group_name_H-M 'P -1'
_atom_sites_solution_hydrogens geom
_atom_sites_solution_primary direct
_atom_sites_solution_secondary difmap
_cell_angle_alpha 107.8860(10)
_cell_angle_beta 96.6450(10)
_cell_angle_gamma 99.433(2)
_cell_formula_units_Z 2
_cell_length_a 8.3400(2)
_cell_length_b 10.7116(2)
_cell_length_c 11.0362(3)
_cell_measurement_reflns_used 4078
_cell_measurement_temperature 120(2)
_cell_measurement_theta_max 27.48
_cell_measurement_theta_min 2.91
_cell_volume 910.99(4)
_computing_cell_refinement 'DENZO, COLLECT'
_computing_data_reduction 'DENZO, COLLECT'
_computing_molecular_graphics 'PLATON (Spek, 2003)'
_computing_structure_refinement 'SHELXL-97 (Sheldrick, 1997)'
_computing_structure_solution 'SHELXS-97 (Sheldrick, 1997)'
_diffrn_ambient_temperature 120(2)
_diffrn_detector_area_resol_mean 9.091
_diffrn_measured_fraction_theta_full 0.995
_diffrn_measured_fraction_theta_max 0.995
_diffrn_measurement_device_type 'Bruker-Nonius KappaCCD Area Detector'
_diffrn_measurement_method '\f and \w scans'
_diffrn_radiation_monochromator graphite
_diffrn_radiation_source 'Bruker-Nonius FR591 rotating anode'
_diffrn_radiation_type MoK\a
_diffrn_radiation_wavelength 0.71073
_diffrn_reflns_av_R_equivalents 0.0358
_diffrn_reflns_av_sigmaI/netI 0.0292
_diffrn_reflns_limit_h_max 10
_diffrn_reflns_limit_h_min -10
_diffrn_reflns_limit_k_max 13
_diffrn_reflns_limit_k_min -13
_diffrn_reflns_limit_l_max 14
_diffrn_reflns_limit_l_min -14
_diffrn_reflns_number 20942
_diffrn_reflns_theta_full 27.50
_diffrn_reflns_theta_max 27.50
_diffrn_reflns_theta_min 3.46
_exptl_absorpt_coefficient_mu 0.171
_exptl_absorpt_correction_T_max 0.9504
_exptl_absorpt_correction_T_min 0.9072
_exptl_absorpt_correction_type multi-scan
_exptl_absorpt_process_details 'SADABS V2.10 (Sheldrick, G.M., 2003)'
_exptl_crystal_colour colourless
_exptl_crystal_density_diffrn 1.266
_exptl_crystal_density_method 'not measured'
_exptl_crystal_description block
_exptl_crystal_F_000 368
_exptl_crystal_size_max 0.58
_exptl_crystal_size_mid 0.42
_exptl_crystal_size_min 0.30
_refine_diff_density_max 0.285
_refine_diff_density_min -0.396
_refine_diff_density_rms 0.059
_refine_ls_extinction_method none
_refine_ls_goodness_of_fit_ref 1.040
_refine_ls_hydrogen_treatment constr
_refine_ls_matrix_type full
_refine_ls_number_parameters 221
_refine_ls_number_reflns 4157
_refine_ls_number_restraints 0
_refine_ls_restrained_S_all 1.040
_refine_ls_R_factor_all 0.0426
_refine_ls_R_factor_gt 0.0350
_refine_ls_shift/su_max 0.006
_refine_ls_shift/su_mean 0.001
_refine_ls_structure_factor_coef Fsqd
_refine_ls_weighting_details 'calc w=1/[\s^2^(Fo^2^)+(0.0398P)^2^+0.3915P] where P=(Fo^2^+2Fc^2^)/3'
_refine_ls_weighting_scheme calc
_refine_ls_wR_factor_gt 0.0859
_refine_ls_wR_factor_ref 0.0899
_reflns_number_gt 3622
_reflns_number_total 4157
_reflns_threshold_expression >2sigma(I)
_cod_data_source_file eCrystal-321.cif
_cod_data_source_block 2007src0701
_cod_depositor_comments
;
Citation :
Tomkinson, N and Coles, Simon J. and Hursthouse, Michael B. (2007) 
University of Southampton, Crystal Structure Report Archive. 
(doi:10.5258/ecrystals/321)

More at:
http://ecrystals.chem.soton.ac.uk/321/

The following automatic conversions were performed:

'_symmetry_cell_setting' value 'Triclinic' changed to 'triclinic'
according to the built-in table from CIF Core dictionary named
'cif_core.dic' version 2.4.1 from 2010-06-29.

Automatic conversion script
Id: cif_fix_values 3392 2015-05-12 13:50:21Z andrius 
;
_cod_original_cell_volume 910.98(4)
_cod_original_sg_symbol_H-M P-1
_cod_database_code 1519819

loop_
_symmetry_equiv_pos_as_xyz
'x, y, z'
'-x, -y, -z'

loop_
_atom_site_label
_atom_site_type_symbol
_atom_site_fract_x
_atom_site_fract_y
_atom_site_fract_z
_atom_site_U_iso_or_equiv
_atom_site_adp_type
_atom_site_occupancy
_atom_site_symmetry_multiplicity
_atom_site_calc_flag
_atom_site_refinement_flags
_atom_site_disorder_assembly
_atom_site_disorder_group
C1 C -0.02095(15) 0.30452(12) 0.22948(12) 0.0160(2) Uani 1 1 d . . .
C2 C -0.07288(16) 0.18556(13) 0.12457(13) 0.0218(3) Uani 1 1 d . . .
H2 H 0.0028 0.1526 0.0711 0.026 Uiso 1 1 calc R . .
C3 C -0.23601(18) 0.11533(15) 0.09853(14) 0.0277(3) Uani 1 1 d . . .
H3 H -0.2717 0.0342 0.0273 0.033 Uiso 1 1 calc R . .
C4 C -0.34653(17) 0.16396(16) 0.17682(15) 0.0284(3) Uani 1 1 d . . .
H4 H -0.4577 0.1158 0.1591 0.034 Uiso 1 1 calc R . .
C5 C -0.29539(17) 0.28225(16) 0.28053(14) 0.0269(3) Uani 1 1 d . . .
H5 H -0.3717 0.3153 0.3332 0.032 Uiso 1 1 calc R . .
C6 C -0.13260(16) 0.35282(14) 0.30783(13) 0.0208(3) Uani 1 1 d . . .
H6 H -0.0975 0.4336 0.3795 0.025 Uiso 1 1 calc R . .
C7 C 0.24266(15) 0.40891(12) 0.11261(12) 0.0168(3) Uani 1 1 d . . .
C8 C 0.30930(16) 0.30831(14) 0.03424(13) 0.0219(3) Uani 1 1 d . . .
H8 H 0.3275 0.2345 0.0605 0.026 Uiso 1 1 calc R . .
C9 C 0.34876(17) 0.31691(16) -0.08225(14) 0.0286(3) Uani 1 1 d . . .
H9 H 0.3944 0.2488 -0.1356 0.034 Uiso 1 1 calc R . .
C10 C 0.32189(18) 0.42425(16) -0.12108(14) 0.0298(3) Uani 1 1 d . . .
H10 H 0.3505 0.4299 -0.2004 0.036 Uiso 1 1 calc R . .
C11 C 0.25372(17) 0.52305(15) -0.04515(14) 0.0270(3) Uani 1 1 d . . .
H11 H 0.2344 0.5959 -0.0727 0.032 Uiso 1 1 calc R . .
C12 C 0.21340(16) 0.51576(13) 0.07157(13) 0.0212(3) Uani 1 1 d . . .
H12 H 0.1659 0.5834 0.1236 0.025 Uiso 1 1 calc R . .
C13 C 0.34230(19) 0.31853(14) 0.51604(13) 0.0259(3) Uani 1 1 d . . .
H13A H 0.3033 0.2707 0.5733 0.039 Uiso 1 1 calc R . .
H13B H 0.3213 0.4095 0.5447 0.039 Uiso 1 1 calc R . .
H13C H 0.4611 0.3234 0.5188 0.039 Uiso 1 1 calc R . .
C14 C 0.24473(15) 0.10946(13) 0.32477(12) 0.0171(3) Uani 1 1 d . . .
C15 C 0.20332(17) -0.10029(12) 0.37391(13) 0.0210(3) Uani 1 1 d . . .
C16 C 0.04492(18) -0.16490(15) 0.27606(16) 0.0304(3) Uani 1 1 d . . .
H16A H -0.0448 -0.1228 0.3078 0.046 Uiso 1 1 calc R . .
H16B H 0.0171 -0.2610 0.2638 0.046 Uiso 1 1 calc R . .
H16C H 0.0601 -0.1526 0.1934 0.046 Uiso 1 1 calc R . .
C17 C 0.1863(2) -0.12548(15) 0.50014(15) 0.0339(4) Uani 1 1 d . . .
H17A H 0.2859 -0.0770 0.5645 0.051 Uiso 1 1 calc R . .
H17B H 0.1719 -0.2218 0.4861 0.051 Uiso 1 1 calc R . .
H17C H 0.0900 -0.0939 0.5314 0.051 Uiso 1 1 calc R . .
C18 C 0.35424(17) -0.14465(14) 0.32401(15) 0.0272(3) Uani 1 1 d . . .
H18A H 0.3616 -0.1285 0.2419 0.041 Uiso 1 1 calc R . .
H18B H 0.3447 -0.2406 0.3105 0.041 Uiso 1 1 calc R . .
H18C H 0.4538 -0.0935 0.3874 0.041 Uiso 1 1 calc R . .
N1 N 0.25457(13) 0.24690(10) 0.38351(10) 0.0167(2) Uani 1 1 d . . .
O1 O 0.20208(12) 0.53700(9) 0.36183(9) 0.0234(2) Uani 1 1 d . . .
O2 O 0.31045(11) 0.31519(9) 0.29804(9) 0.0186(2) Uani 1 1 d . . .
O3 O 0.24234(12) 0.05713(10) 0.21078(9) 0.0246(2) Uani 1 1 d . . .
O4 O 0.22999(11) 0.04916(9) 0.41368(9) 0.0194(2) Uani 1 1 d . . .
P1 P 0.18414(4) 0.40454(3) 0.26253(3) 0.01499(10) Uani 1 1 d . . .

loop_
_atom_site_aniso_label
_atom_site_aniso_U_11
_atom_site_aniso_U_22
_atom_site_aniso_U_33
_atom_site_aniso_U_23
_atom_site_aniso_U_13
_atom_site_aniso_U_12
C1 0.0156(6) 0.0190(6) 0.0170(6) 0.0101(5) 0.0034(5) 0.0048(5)
C2 0.0204(6) 0.0227(7) 0.0217(7) 0.0064(5) 0.0060(5) 0.0034(5)
C3 0.0246(7) 0.0280(7) 0.0256(7) 0.0076(6) 0.0010(6) -0.0027(6)
C4 0.0160(6) 0.0406(8) 0.0310(8) 0.0200(7) 0.0013(5) -0.0008(6)
C5 0.0194(7) 0.0436(9) 0.0258(7) 0.0186(6) 0.0097(6) 0.0115(6)
C6 0.0210(6) 0.0278(7) 0.0176(6) 0.0101(5) 0.0054(5) 0.0096(5)
C7 0.0138(6) 0.0182(6) 0.0177(6) 0.0072(5) 0.0020(5) 0.0000(5)
C8 0.0188(6) 0.0230(7) 0.0234(7) 0.0067(5) 0.0054(5) 0.0040(5)
C9 0.0216(7) 0.0364(8) 0.0213(7) 0.0023(6) 0.0062(5) 0.0009(6)
C10 0.0234(7) 0.0447(9) 0.0159(6) 0.0112(6) 0.0007(5) -0.0083(6)
C11 0.0255(7) 0.0324(8) 0.0231(7) 0.0172(6) -0.0035(5) -0.0039(6)
C12 0.0192(6) 0.0217(7) 0.0223(7) 0.0099(5) 0.0000(5) 0.0012(5)
C13 0.0378(8) 0.0189(7) 0.0183(7) 0.0058(5) -0.0017(6) 0.0040(6)
C14 0.0156(6) 0.0185(6) 0.0184(6) 0.0070(5) 0.0031(5) 0.0052(5)
C15 0.0245(7) 0.0121(6) 0.0243(7) 0.0052(5) 0.0019(5) 0.0015(5)
C16 0.0220(7) 0.0227(7) 0.0384(9) 0.0029(6) -0.0012(6) 0.0012(5)
C17 0.0519(10) 0.0199(7) 0.0318(8) 0.0130(6) 0.0089(7) 0.0033(7)
C18 0.0237(7) 0.0191(7) 0.0368(8) 0.0072(6) 0.0019(6) 0.0052(5)
N1 0.0208(5) 0.0161(5) 0.0159(5) 0.0092(4) 0.0039(4) 0.0034(4)
O1 0.0301(5) 0.0166(5) 0.0212(5) 0.0035(4) 0.0053(4) 0.0034(4)
O2 0.0168(4) 0.0221(5) 0.0232(5) 0.0151(4) 0.0055(4) 0.0050(3)
O3 0.0328(5) 0.0245(5) 0.0178(5) 0.0060(4) 0.0074(4) 0.0095(4)
O4 0.0275(5) 0.0130(4) 0.0175(4) 0.0058(3) 0.0034(4) 0.0031(4)
P1 0.01575(16) 0.01385(16) 0.01626(17) 0.00615(12) 0.00315(12) 0.00315(11)

loop_
_atom_type_symbol
_atom_type_description
_atom_type_scat_dispersion_real
_atom_type_scat_dispersion_imag
_atom_type_scat_source
C C 0.0033 0.0016 'International Tables Vol C Tables 4.2.6.8 and 6.1.1.4'
H H 0.0000 0.0000 'International Tables Vol C Tables 4.2.6.8 and 6.1.1.4'
N N 0.0061 0.0033 'International Tables Vol C Tables 4.2.6.8 and 6.1.1.4'
O O 0.0106 0.0060 'International Tables Vol C Tables 4.2.6.8 and 6.1.1.4'
P P 0.1023 0.0942 'International Tables Vol C Tables 4.2.6.8 and 6.1.1.4'

loop_
_geom_angle_atom_site_label_1
_geom_angle_atom_site_label_2
_geom_angle_atom_site_label_3
_geom_angle
_geom_angle_site_symmetry_1
_geom_angle_site_symmetry_3
C2 C1 C6 119.96(12) . .
C2 C1 P1 121.90(9) . .
C6 C1 P1 118.04(10) . .
C3 C2 C1 119.80(12) . .
C4 C3 C2 119.97(13) . .
C5 C4 C3 120.30(13) . .
C4 C5 C6 120.22(13) . .
C5 C6 C1 119.75(13) . .
C8 C7 C12 119.58(12) . .
C8 C7 P1 122.76(10) . .
C12 C7 P1 117.61(10) . .
C9 C8 C7 119.63(13) . .
C10 C9 C8 120.37(14) . .
C11 C10 C9 120.37(13) . .
C10 C11 C12 119.93(13) . .
C11 C12 C7 120.10(13) . .
O3 C14 O4 127.43(12) . .
O3 C14 N1 123.71(12) . .
O4 C14 N1 108.77(10) . .
O4 C15 C16 110.24(11) . .
O4 C15 C17 102.29(10) . .
C16 C15 C17 110.43(12) . .
O4 C15 C18 109.29(10) . .
C16 C15 C18 113.00(12) . .
C17 C15 C18 111.06(12) . .
C14 N1 O2 108.49(9) . .
C14 N1 C13 121.45(10) . .
O2 N1 C13 110.33(10) . .
N1 O2 P1 112.80(7) . .
C14 O4 C15 119.69(10) . .
O1 P1 O2 114.16(5) . .
O1 P1 C7 115.02(6) . .
O2 P1 C7 98.36(5) . .
O1 P1 C1 112.41(6) . .
O2 P1 C1 107.11(5) . .
C7 P1 C1 108.67(6) . .

loop_
_geom_bond_atom_site_label_1
_geom_bond_atom_site_label_2
_geom_bond_distance
_geom_bond_site_symmetry_2
C1 C2 1.3959(18) .
C1 C6 1.3972(18) .
C1 P1 1.7948(12) .
C2 C3 1.3931(19) .
C3 C4 1.390(2) .
C4 C5 1.384(2) .
C5 C6 1.3909(19) .
C7 C8 1.3975(18) .
C7 C12 1.3996(18) .
C7 P1 1.7902(13) .
C8 C9 1.389(2) .
C9 C10 1.386(2) .
C10 C11 1.381(2) .
C11 C12 1.3900(19) .
C13 N1 1.4637(17) .
C14 O3 1.2060(15) .
C14 O4 1.3365(15) .
C14 N1 1.3987(16) .
C15 O4 1.4947(15) .
C15 C16 1.5171(19) .
C15 C17 1.516(2) .
C15 C18 1.5195(19) .
N1 O2 1.4338(13) .
O1 P1 1.4745(9) .
O2 P1 1.6262(9) .
